data_7041053
loop_
_publ_author_name
'Gil-Garc\'ia, Rub\'en'
'Ugalde, Mar\'ia'
'Busto, Natalia'
'Lozano, H\'ector J'
'Leal, Jos\'e M'
'P\'erez, Bego\~na'
'Madariaga, Gotzon'
'Insausti, Maite'
'Lezama, Luis'
'Sanz, Roberto'
'G\'omez-Sainz, Lidia M'
'Garc\'ia, Bego\~na'
'Garc\'ia-Tojal, Javier'

_publ_section_title
;
 Selectivity of a thiosemicarbazonatocopper(ii) complex towards duplex
 RNA. Relevant noncovalent interactions both in solid state and solution.
;
_journal_issue 46
_journal_name_full 'Dalton transactions (Cambridge, England : 2003)'
_journal_page_first 18704
_journal_page_last 18718
_journal_paper_doi 10.1039/c6dt02907h
_journal_volume 45
_journal_year 2016
_chemical_formula_moiety 'C26 H30 Cu2 N18 O3 S2, 2(Cl O4)'
_chemical_formula_sum 'C26 H30 Cl2 Cu2 N18 O11 S2'
_chemical_formula_weight 1032.78
_space_group_IT_number 15
_symmetry_cell_setting monoclinic
_symmetry_space_group_name_Hall '-I 2ya'
_symmetry_space_group_name_H-M 'I 1 2/a 1'
_atom_sites_solution_hydrogens mixed
_audit_creation_date 2015-05-05T10:41:49-00:00
_audit_creation_method 'WinGX routine CIF_UPDATE'
_audit_update_record
;
2016-06-06 deposited with the CCDC.
2016-10-26 downloaded from the CCDC.
;
_cell_angle_alpha 90
_cell_angle_beta 103.96(6)
_cell_angle_gamma 90
_cell_formula_units_Z 4
_cell_length_a 17.661(10)
_cell_length_b 9.779(3)
_cell_length_c 22.809(8)
_cell_measurement_temperature 293(2)
_cell_volume 3823(3)
_computing_cell_refinement 'CELL (Stoe & Cie, 1998b)'
_computing_data_collection 'EXPOSE (Stoe & Cie, 1998a)'
_computing_data_reduction 'INTEGRATE (Stoe & Cie, 1998c)'
_computing_molecular_graphics 'Mercury (Macrae et al., 2006)'
_computing_publication_material 'WinGX (Farrugia, 1999)'
_computing_structure_refinement 'SHELXL-2014/7 (Sheldrick, 2014)'
_computing_structure_solution 'SIR97 (Altomare et al., 1999)'
_diffrn_ambient_temperature 293(2)
_diffrn_measured_fraction_theta_full 0.999
_diffrn_measured_fraction_theta_max 0.984
_diffrn_measurement_device_type 'Stoe IPDS I'
_diffrn_radiation_type MoK\a
_diffrn_radiation_wavelength 0.71073
_diffrn_reflns_av_R_equivalents 0.0979
_diffrn_reflns_Laue_measured_fraction_full 0.999
_diffrn_reflns_Laue_measured_fraction_max 0.984
_diffrn_reflns_limit_h_max 21
_diffrn_reflns_limit_h_min -21
_diffrn_reflns_limit_k_max 11
_diffrn_reflns_limit_k_min -12
_diffrn_reflns_limit_l_max 27
_diffrn_reflns_limit_l_min -27
_diffrn_reflns_number 14357
_diffrn_reflns_point_group_measured_fraction_full 0.999
_diffrn_reflns_point_group_measured_fraction_max 0.984
_diffrn_reflns_theta_full 25.24
_diffrn_reflns_theta_max 26.08
_diffrn_reflns_theta_min 2.277
_exptl_absorpt_coefficient_mu 1.445
_exptl_absorpt_correction_T_max 0.7734
_exptl_absorpt_correction_T_min 0.6278
_exptl_absorpt_correction_type gaussian
_exptl_absorpt_process_details
;
        a grid of  8 x  8 x  8 =   512 sampling points was used
;
_exptl_crystal_colour green
_exptl_crystal_density_diffrn 1.794
_exptl_crystal_description prism
_exptl_crystal_F_000 2096
_exptl_crystal_size_max 0.18
_exptl_crystal_size_mid 0.16
_exptl_crystal_size_min 0.11
_refine_diff_density_max 0.682
_refine_diff_density_min -0.591
_refine_diff_density_rms 0.09
_refine_ls_extinction_method none
_refine_ls_goodness_of_fit_ref 0.905
_refine_ls_hydrogen_treatment mixed
_refine_ls_matrix_type full
_refine_ls_number_parameters 279
_refine_ls_number_reflns 3718
_refine_ls_number_restraints 0
_refine_ls_restrained_S_all 0.905
_refine_ls_R_factor_all 0.0856
_refine_ls_R_factor_gt 0.047
_refine_ls_shift/su_max 0.001
_refine_ls_shift/su_mean 0
_refine_ls_structure_factor_coef Fsqd
_refine_ls_weighting_details 'w=1/[\s^2^(Fo^2^)+(0.0780P)^2^] where P=(Fo^2^+2Fc^2^)/3'
_refine_ls_weighting_scheme calc
_refine_ls_wR_factor_ref 0.1306
_reflns_number_gt 2319
_reflns_number_total 3718
_reflns_threshold_expression 'I > 2\s(I)'
_cod_data_source_file c6dt02907h2.cif
_cod_data_source_block comp3
_cod_depositor_comments 'Adding full bibliography for 7041051--7041054.cif.'
_cod_original_sg_symbol_H-M 'I 2/a'
_cod_database_code 7041053

loop_
_space_group_symop_operation_xyz
'x, y, z'
'-x+1/2, y, -z'
'x+1/2, y+1/2, z+1/2'
'-x+1, y+1/2, -z+1/2'
'-x, -y, -z'
'x-1/2, -y, z'
'-x+1/2, -y+1/2, -z+1/2'
'x, -y+1/2, z+1/2'

loop_
_atom_site_label
_atom_site_fract_x
_atom_site_fract_y
_atom_site_fract_z
_atom_site_U_iso_or_equiv
_atom_site_adp_type
_atom_site_calc_flag
_atom_site_occupancy
_atom_site_type_symbol
Cu1 0.61254(3) 0.07291(5) 0.45805(2) 0.03461(18) Uani d 1 Cu
S1 0.56672(7) 0.27210(11) 0.48707(5) 0.0400(3) Uani d 1 S
N17 0.5951(2) 0.1170(4) 0.37116(15) 0.0364(8) Uani d 1 N
O16 0.74447(19) 0.2987(4) 0.40490(14) 0.0508(9) Uani d 1 O
C5 0.6304(2) -0.2022(4) 0.49756(19) 0.0365(10) Uani d 1 C
N3 0.5842(2) 0.0891(4) 0.57974(15) 0.0379(8) Uani d 1 N
N13 0.6051(2) 0.2758(3) 0.23198(15) 0.0328(8) Uani d 1 N
C18 0.5337(3) 0.0701(5) 0.33192(18) 0.0404(10) Uani d 1 C
H18 0.4984 0.0087 0.3416 0.061 Uiso calc 1 H
N2 0.60129(19) 0.0060(4) 0.53628(15) 0.0322(8) Uani d 1 N
O1W 0.75 0.1273(5) 0.5 0.0416(11) Uani d 1 O
H1W 0.750(3) 0.182(5) 0.528(2) 0.062 Uiso d 1 H
C14 0.5895(2) 0.2055(4) 0.27902(18) 0.0320(9) Uani d 1 C
N1 0.6377(2) -0.1284(4) 0.44925(15) 0.0365(8) Uani d 1 N
C15 0.6319(2) 0.2027(4) 0.33829(18) 0.0324(9) Uani d 1 C
N19 0.5276(2) 0.1210(4) 0.27583(15) 0.0373(8) Uani d 1 N
C12 0.6680(2) 0.3531(4) 0.24826(19) 0.0343(9) Uani d 1 C
N11 0.7119(2) 0.3590(4) 0.30629(15) 0.0354(8) Uani d 1 N
H11A 0.751 0.414 0.3134 0.053 Uiso calc 1 H
C16 0.6994(2) 0.2844(4) 0.35519(19) 0.0361(10) Uani d 1 C
N12 0.6904(2) 0.4288(4) 0.20681(16) 0.0430(9) Uani d 1 N
H12A 0.664 0.427 0.1698 0.065 Uiso calc 1 H
H12B 0.7313 0.4794 0.2171 0.065 Uiso calc 1 H
N4 0.5548(2) 0.3075(4) 0.59932(18) 0.0502(10) Uani d 1 N
H4A 0.5546 0.2819 0.6354 0.075 Uiso calc 1 H
H4B 0.5453 0.3913 0.5887 0.075 Uiso calc 1 H
C6 0.6106(3) -0.1222(5) 0.54578(19) 0.0391(10) Uani d 1 C
H6 0.6051 -0.1625 0.5815 0.059 Uiso calc 1 H
C1 0.6591(3) -0.1920(5) 0.4038(2) 0.0427(11) Uani d 1 C
H1 0.6656 -0.1413 0.3709 0.064 Uiso calc 1 H
C19 0.4658(3) 0.0947(6) 0.2223(2) 0.0570(14) Uani d 1 C
H193 0.4761 0.144 0.1886 0.086 Uiso calc 1 H
H192 0.4635 -0.0015 0.2136 0.086 Uiso calc 1 H
H191 0.4168 0.1242 0.2292 0.086 Uiso calc 1 H
C2 0.6718(3) -0.3320(6) 0.4049(2) 0.0532(13) Uani d 1 C
H2 0.687 -0.3745 0.3731 0.08 Uiso calc 1 H
C4 0.6410(3) -0.3421(5) 0.5005(2) 0.0501(12) Uani d 1 C
H4 0.6342 -0.3914 0.5337 0.075 Uiso calc 1 H
C7 0.5700(2) 0.2167(4) 0.55970(19) 0.0367(10) Uani d 1 C
C3 0.6619(3) -0.4069(5) 0.4530(3) 0.0566(14) Uani d 1 C
H3 0.6692 -0.5011 0.4538 0.085 Uiso calc 1 H
Cl1 0.36369(8) 0.35576(13) 0.30715(6) 0.0569(4) Uani d 1 Cl
O4 0.3440(6) 0.2262(6) 0.3101(3) 0.188(4) Uani d 1 O
O3 0.3480(4) 0.4075(7) 0.2491(2) 0.121(2) Uani d 1 O
O2 0.3264(4) 0.4362(7) 0.3413(3) 0.153(3) Uani d 1 O
O1 0.4418(4) 0.3662(10) 0.3383(4) 0.175(3) Uani d 1 O

loop_
_atom_site_aniso_label
_atom_site_aniso_U_11
_atom_site_aniso_U_22
_atom_site_aniso_U_33
_atom_site_aniso_U_12
_atom_site_aniso_U_13
_atom_site_aniso_U_23
Cu1 0.0429(3) 0.0386(3) 0.0245(3) 0.0002(2) 0.0123(2) 0.0033(2)
S1 0.0484(7) 0.0390(6) 0.0343(6) 0.0026(5) 0.0134(5) 0.0033(5)
N17 0.043(2) 0.045(2) 0.0244(17) -0.0012(16) 0.0139(16) 0.0065(16)
O16 0.0499(19) 0.067(2) 0.0294(17) -0.0116(17) -0.0021(15) 0.0055(15)
C5 0.035(2) 0.043(3) 0.029(2) -0.0021(19) 0.0018(18) -0.0010(19)
N3 0.048(2) 0.043(2) 0.0254(17) -0.0026(17) 0.0147(15) -0.0039(16)
N13 0.0395(19) 0.0348(19) 0.0248(17) 0.0007(15) 0.0093(15) 0.0038(15)
C18 0.047(3) 0.049(3) 0.028(2) -0.004(2) 0.0131(19) 0.006(2)
N2 0.0352(18) 0.039(2) 0.0236(17) -0.0045(16) 0.0089(14) -0.0019(15)
O1W 0.036(2) 0.048(3) 0.041(3) 0 0.010(2) 0
C14 0.033(2) 0.035(2) 0.028(2) 0.0010(17) 0.0087(17) -0.0007(18)
N1 0.0348(19) 0.043(2) 0.0314(19) -0.0002(16) 0.0070(15) -0.0032(16)
C15 0.039(2) 0.034(2) 0.026(2) 0.0011(18) 0.0116(17) 0.0021(17)
N19 0.0375(19) 0.046(2) 0.0278(18) -0.0043(16) 0.0062(15) 0.0082(16)
C12 0.040(2) 0.034(2) 0.031(2) 0.0054(19) 0.0118(18) 0.0023(18)
N11 0.0351(18) 0.039(2) 0.0301(18) -0.0048(16) 0.0046(15) 0.0035(16)
C16 0.037(2) 0.041(3) 0.031(2) 0.0052(19) 0.0089(19) 0.0019(19)
N12 0.049(2) 0.047(2) 0.0332(19) -0.0098(18) 0.0109(17) 0.0110(18)
N4 0.067(3) 0.051(2) 0.035(2) 0.006(2) 0.0185(19) -0.0072(19)
C6 0.047(3) 0.041(3) 0.029(2) -0.006(2) 0.0107(19) 0.0057(19)
C1 0.044(3) 0.054(3) 0.031(2) 0.000(2) 0.011(2) -0.006(2)
C19 0.054(3) 0.073(4) 0.037(3) -0.025(3) -0.002(2) 0.001(3)
C2 0.051(3) 0.058(3) 0.049(3) 0.003(2) 0.010(2) -0.022(3)
C4 0.057(3) 0.042(3) 0.051(3) 0.001(2) 0.012(2) 0.004(2)
C7 0.036(2) 0.043(3) 0.033(2) -0.0020(19) 0.0112(18) -0.002(2)
C3 0.056(3) 0.042(3) 0.069(4) 0.007(2) 0.008(3) -0.007(3)
Cl1 0.0699(8) 0.0472(7) 0.0564(8) 0.0157(6) 0.0205(6) 0.0111(6)
O4 0.361(12) 0.077(4) 0.094(4) -0.081(6) -0.009(6) 0.018(3)
O3 0.133(5) 0.151(5) 0.081(3) 0.000(4) 0.030(3) 0.055(4)
O2 0.173(6) 0.154(6) 0.135(5) 0.099(5) 0.042(5) -0.009(5)
O1 0.082(4) 0.251(9) 0.179(7) 0.048(5) 0.007(4) 0.076(7)

loop_
_atom_type_symbol
_atom_type_description
_atom_type_scat_dispersion_real
_atom_type_scat_dispersion_imag
_atom_type_scat_source
C C 0.0033 0.0016 'International Tables Vol C Tables 4.2.6.8 and 6.1.1.4'
N N 0.0061 0.0033 'International Tables Vol C Tables 4.2.6.8 and 6.1.1.4'
O O 0.0106 0.006 'International Tables Vol C Tables 4.2.6.8 and 6.1.1.4'
S S 0.1246 0.1234 'International Tables Vol C Tables 4.2.6.8 and 6.1.1.4'
Cu Cu 0.3201 1.2651 'International Tables Vol C Tables 4.2.6.8 and 6.1.1.4'
Cl Cl 0.1484 0.1585 'International Tables Vol C Tables 4.2.6.8 and 6.1.1.4'
H H 0 0 'International Tables Vol C Tables 4.2.6.8 and 6.1.1.4'

loop_
_geom_angle_atom_site_label_1
_geom_angle_atom_site_label_2
_geom_angle_atom_site_label_3
_geom_angle
N2 Cu1 N17 164.08(14)
N2 Cu1 N1 80.74(14)
N17 Cu1 N1 95.56(15)
N2 Cu1 S1 84.21(11)
N17 Cu1 S1 97.17(11)
N1 Cu1 S1 163.62(11)
C7 S1 Cu1 94.51(16)
C18 N17 C15 105.1(3)
C18 N17 Cu1 120.7(3)
C15 N17 Cu1 133.9(3)
N1 C5 C4 122.2(4)
N1 C5 C6 114.6(4)
C4 C5 C6 123.2(4)
C7 N3 N2 111.3(3)
C12 N13 C14 112.6(3)
N17 C18 N19 112.4(4)
N17 C18 H18 123.8
N19 C18 H18 123.8
C6 N2 N3 120.1(4)
C6 N2 Cu1 116.5(3)
N3 N2 Cu1 123.4(3)
N19 C14 N13 125.4(4)
N19 C14 C15 106.3(4)
N13 C14 C15 128.3(4)
C1 N1 C5 118.9(4)
C1 N1 Cu1 129.3(3)
C5 N1 Cu1 111.8(3)
C14 C15 N17 109.1(4)
C14 C15 C16 118.7(4)
N17 C15 C16 132.1(4)
C18 N19 C14 107.1(3)
C18 N19 C19 127.1(4)
C14 N19 C19 125.8(4)
N13 C12 N12 119.5(4)
N13 C12 N11 122.6(4)
N12 C12 N11 117.9(4)
C12 N11 C16 126.3(4)
C12 N11 H11A 116.8
C16 N11 H11A 116.8
O16 C16 N11 119.2(4)
O16 C16 C15 129.4(4)
N11 C16 C15 111.4(4)
C12 N12 H12A 120
C12 N12 H12B 120
H12A N12 H12B 120
C7 N4 H4A 120
C7 N4 H4B 120
H4A N4 H4B 120
N2 C6 C5 116.3(4)
N2 C6 H6 121.9
C5 C6 H6 121.9
N1 C1 C2 121.3(5)
N1 C1 H1 119.3
C2 C1 H1 119.3
N19 C19 H193 109.5
N19 C19 H192 109.5
H193 C19 H192 109.5
N19 C19 H191 109.5
H193 C19 H191 109.5
H192 C19 H191 109.5
C3 C2 C1 119.5(5)
C3 C2 H2 120.2
C1 C2 H2 120.2
C5 C4 C3 118.4(5)
C5 C4 H4 120.8
C3 C4 H4 120.8
N3 C7 N4 116.2(4)
N3 C7 S1 125.6(3)
N4 C7 S1 118.2(3)
C2 C3 C4 119.7(5)
C2 C3 H3 120.2
C4 C3 H3 120.2
O4 Cl1 O3 114.0(4)
O4 Cl1 O2 110.5(6)
O3 Cl1 O2 108.6(4)
O4 Cl1 O1 106.5(6)
O3 Cl1 O1 114.0(4)
O2 Cl1 O1 102.6(5)

loop_
_geom_bond_atom_site_label_1
_geom_bond_atom_site_label_2
_geom_bond_distance
Cu1 N2 1.955(3)
Cu1 N17 1.978(3)
Cu1 N1 2.038(4)
Cu1 S1 2.2683(14)
S1 C7 1.731(4)
N17 C18 1.311(5)
N17 C15 1.386(5)
O16 C16 1.226(5)
C5 N1 1.349(5)
C5 C4 1.380(7)
C5 C6 1.459(6)
N3 C7 1.332(6)
N3 N2 1.371(5)
N13 C12 1.321(5)
N13 C14 1.357(5)
C18 N19 1.353(5)
C18 H18 0.93
N2 C6 1.277(6)
O1W H1W 0.83(5)
C14 N19 1.357(5)
C14 C15 1.379(6)
N1 C1 1.339(6)
C15 C16 1.410(6)
N19 C19 1.452(5)
C12 N12 1.334(5)
C12 N11 1.364(5)
N11 C16 1.394(5)
N11 H11A 0.86
N12 H12A 0.86
N12 H12B 0.86
N4 C7 1.339(6)
N4 H4A 0.86
N4 H4B 0.86
C6 H6 0.93
C1 C2 1.386(7)
C1 H1 0.93
C19 H193 0.96
C19 H192 0.96
C19 H191 0.96
C2 C3 1.365(8)
C2 H2 0.93
C4 C3 1.380(7)
C4 H4 0.93
C3 H3 0.93
Cl1 O4 1.320(6)
Cl1 O3 1.381(5)
Cl1 O2 1.381(6)
Cl1 O1 1.395(7)

loop_
_geom_hbond_atom_site_label_D
_geom_hbond_atom_site_label_H
_geom_hbond_atom_site_label_A
_geom_hbond_distance_DH
_geom_hbond_distance_HA
_geom_hbond_distance_DA
_geom_hbond_angle_DHA
_geom_hbond_site_symmetry_A
O1W H1W O16 0.83(5) 1.90(5) 2.724(4) 175(6) 2_656
N11 H11A O2 0.86 1.98 2.822(6) 166 6_665
N12 H12A N3 0.86 2.2 3.055(5) 173 8_554
N12 H12B O3 0.86 2.3 3.152(7) 174 6_665
N4 H4A N13 0.86 2.24 3.052(5) 157 8
C6 H6 O4 0.93 2.5 3.348(8) 152 5_656
C19 H192 O1 0.96 2.61 3.264(10) 125 4_545
N4 H4B O1 0.86 2.87 3.488(11) 130 5_666

loop_
_geom_torsion_atom_site_label_1
_geom_torsion_atom_site_label_2
_geom_torsion_atom_site_label_3
_geom_torsion_atom_site_label_4
_geom_torsion
C15 N17 C18 N19 -0.8(5)
Cu1 N17 C18 N19 174.1(3)
C7 N3 N2 C6 -174.6(4)
C7 N3 N2 Cu1 5.2(5)
C12 N13 C14 N19 178.3(4)
C12 N13 C14 C15 -2.5(6)
C4 C5 N1 C1 -3.0(6)
C6 C5 N1 C1 177.1(4)
C4 C5 N1 Cu1 177.0(3)
C6 C5 N1 Cu1 -3.0(4)
N19 C14 C15 N17 -0.5(5)
N13 C14 C15 N17 -179.8(4)
N19 C14 C15 C16 -178.7(4)
N13 C14 C15 C16 2.0(7)
C18 N17 C15 C14 0.8(5)
Cu1 N17 C15 C14 -173.2(3)
C18 N17 C15 C16 178.7(5)
Cu1 N17 C15 C16 4.7(7)
N17 C18 N19 C14 0.5(5)
N17 C18 N19 C19 -177.7(4)
N13 C14 N19 C18 179.3(4)
C15 C14 N19 C18 0.0(5)
N13 C14 N19 C19 -2.4(7)
C15 C14 N19 C19 178.3(4)
C14 N13 C12 N12 -179.8(4)
C14 N13 C12 N11 0.5(6)
N13 C12 N11 C16 2.1(7)
N12 C12 N11 C16 -177.7(4)
C12 N11 C16 O16 178.9(4)
C12 N11 C16 C15 -2.5(6)
C14 C15 C16 O16 179.0(5)
N17 C15 C16 O16 1.2(8)
C14 C15 C16 N11 0.5(5)
N17 C15 C16 N11 -177.2(4)
N3 N2 C6 C5 -178.7(3)
Cu1 N2 C6 C5 1.5(5)
N1 C5 C6 N2 1.1(6)
C4 C5 C6 N2 -178.8(4)
C5 N1 C1 C2 1.8(6)
Cu1 N1 C1 C2 -178.1(3)
N1 C1 C2 C3 0.4(7)
N1 C5 C4 C3 2.0(7)
C6 C5 C4 C3 -178.1(4)
N2 N3 C7 N4 -178.1(4)
N2 N3 C7 S1 4.0(5)
Cu1 S1 C7 N3 -8.9(4)
Cu1 S1 C7 N4 173.3(3)
C1 C2 C3 C4 -1.4(8)
C5 C4 C3 C2 0.3(7)
